data_1547336
loop_
_publ_author_name
'Sidjui, Lazare S.'
'Eyong, Kenneth O.'
'Hull, Kenneth G.'
'Folefoc, Gabriel N.'
'Leddet, Val\'erie M'
'Herbette, Ga\"etan'
'Ollivier, Evelyne'
'Taube, Joseph'
'Klausmeyer, Kevin'
'Romo, Daniel'

_publ_section_title
;
 Bioactive Seco-Lanostane-Type Triterpenoids from the Roots of Leplaea
 mayombensis.
;
_journal_issue 10
_journal_name_full 'Journal of natural products'
_journal_page_first 2644
_journal_page_last 2651
_journal_paper_doi 10.1021/acs.jnatprod.7b00210
_journal_volume 80
_journal_year 2017
_chemical_absolute_configuration unk
_chemical_formula_sum 'C30 H46 O4'
_chemical_formula_weight 470.67
_chemical_name_systematic
; 
 ? 
;
_space_group_crystal_system monoclinic
_space_group_IT_number 4
_space_group_name_Hall 'P 2yb'
_space_group_name_H-M_alt 'P 1 21 1'
_symmetry_space_group_name_Hall 'P 2yb'
_symmetry_space_group_name_H-M 'P 1 21 1'
_atom_sites_solution_hydrogens mixed
_audit_creation_method SHELXL-2014
_cell_angle_alpha 90
_cell_angle_beta 116.917(3)
_cell_angle_gamma 90
_cell_formula_units_Z 2
_cell_length_a 16.1809(12)
_cell_length_b 6.7481(4)
_cell_length_c 16.4245(13)
_cell_measurement_reflns_used 4966
_cell_measurement_temperature 150(2)
_cell_measurement_theta_max 25.62
_cell_measurement_theta_min 2.39
_cell_volume 1599.1(2)
_computing_cell_refinement 'Bruker SAINT'
_computing_data_collection 'Bruker APEX2'
_computing_data_reduction 'Bruker SAINT'
_computing_molecular_graphics 'Bruker SHELXTL'
_computing_publication_material 'Bruker SHELXTL'
_computing_structure_refinement 'SHELXL-2014 (Sheldrick, 2014)'
_computing_structure_solution 'SHELXS-97 (Sheldrick 2008)'
_diffrn_ambient_temperature 150(2)
_diffrn_measured_fraction_theta_full 0.998
_diffrn_measured_fraction_theta_max 0.992
_diffrn_measurement_device_type 'Bruker APEX-II CCD'
_diffrn_measurement_method '\f and \w scans'
_diffrn_radiation_type MoK\a
_diffrn_radiation_wavelength 0.71073
_diffrn_reflns_av_R_equivalents 0.0810
_diffrn_reflns_av_unetI/netI 0.1020
_diffrn_reflns_Laue_measured_fraction_full 0.998
_diffrn_reflns_Laue_measured_fraction_max 0.992
_diffrn_reflns_limit_h_max 19
_diffrn_reflns_limit_h_min -19
_diffrn_reflns_limit_k_max 8
_diffrn_reflns_limit_k_min -8
_diffrn_reflns_limit_l_max 19
_diffrn_reflns_limit_l_min -19
_diffrn_reflns_number 16929
_diffrn_reflns_point_group_measured_fraction_full 0.996
_diffrn_reflns_point_group_measured_fraction_max 0.987
_diffrn_reflns_theta_full 25.000
_diffrn_reflns_theta_max 25.636
_diffrn_reflns_theta_min 2.520
_exptl_absorpt_coefficient_mu 0.063
_exptl_absorpt_correction_T_max 0.910
_exptl_absorpt_correction_T_min 0.892
_exptl_absorpt_correction_type multi-scan
_exptl_absorpt_process_details SADABS
_exptl_crystal_colour colourless
_exptl_crystal_density_diffrn 0.977
_exptl_crystal_description needle
_exptl_crystal_F_000 516
_exptl_crystal_size_max 0.336
_exptl_crystal_size_mid 0.032
_exptl_crystal_size_min 0.018
_platon_squeeze_details
;
;
_refine_diff_density_max 0.195
_refine_diff_density_min -0.196
_refine_diff_density_rms 0.051
_refine_ls_abs_structure_details
; 
 Flack x determined using 1347 quotients [(I+)-(I-)]/[(I+)+(I-)] 
 (Parsons, Flack and Wagner, Acta Cryst. B69 (2013) 249-259). 
;
_refine_ls_abs_structure_Flack -0.3(10)
_refine_ls_extinction_method none
_refine_ls_goodness_of_fit_ref 1.029
_refine_ls_hydrogen_treatment mixed
_refine_ls_matrix_type full
_refine_ls_number_parameters 321
_refine_ls_number_reflns 5983
_refine_ls_number_restraints 1
_refine_ls_restrained_S_all 1.029
_refine_ls_R_factor_all 0.1013
_refine_ls_R_factor_gt 0.0607
_refine_ls_shift/su_max 0.049
_refine_ls_shift/su_mean 0.002
_refine_ls_structure_factor_coef Fsqd
_refine_ls_weighting_details 'w=1/[\s^2^(Fo^2^)+(0.0481P)^2^] where P=(Fo^2^+2Fc^2^)/3'
_refine_ls_weighting_scheme calc
_refine_ls_wR_factor_gt 0.1145
_refine_ls_wR_factor_ref 0.1249
_reflns_Friedel_coverage 0.826
_reflns_Friedel_fraction_full 0.995
_reflns_Friedel_fraction_max 0.982
_reflns_number_gt 3965
_reflns_number_total 5983
_reflns_threshold_expression 'I > 2\s(I)'
_cod_data_source_file np7b00210_si_002.cif
_cod_data_source_block dr005
_cod_depositor_comments 'Adding full bibliography for 1547336.cif.'
_cod_database_code 1547336
_shelx_space_group_comment
; 
The symmetry employed for this shelxl refinement is uniquely defined 
by the following loop, which should always be used as a source of 
symmetry information in preference to the above space-group names. 
They are only intended as comments. 
;
_shelx_estimated_absorpt_t_min 0.979
_shelx_estimated_absorpt_t_max 0.999
_shelxl_version_number 2014-3

loop_
_space_group_symop_operation_xyz
'x, y, z'
'-x, y+1/2, -z'

loop_
_atom_site_label
_atom_site_type_symbol
_atom_site_fract_x
_atom_site_fract_y
_atom_site_fract_z
_atom_site_U_iso_or_equiv
_atom_site_adp_type
_atom_site_occupancy
_atom_site_site_symmetry_order
_atom_site_calc_flag
_atom_site_refinement_flags_posn
_atom_site_refinement_flags_adp
O1 O 0.8858(2) 1.1857(5) 0.9229(3) 0.0518(11) Uani 1 1 d . .
O2 O 0.9995(2) 0.9861(4) 1.0082(3) 0.0430(9) Uani 1 1 d . .
O3 O 0.3949(2) 0.7748(4) 0.5033(2) 0.0310(8) Uani 1 1 d . .
O4 O 0.5037(2) 0.5745(4) 0.5037(2) 0.0309(7) Uani 1 1 d . .
C1 C 0.7799(3) 0.9372(5) 0.9826(3) 0.0251(10) Uani 1 1 d . .
H1A H 0.7458 1.0549 0.9474 0.030 Uiso 1 1 calc R U
H1B H 0.8192 0.9811 1.0461 0.030 Uiso 1 1 calc R U
C2 C 0.8434(3) 0.8644(6) 0.9426(3) 0.0297(10) Uani 1 1 d . .
H2A H 0.8720 0.7365 0.9709 0.036 Uiso 1 1 calc R U
H2B H 0.8070 0.8437 0.8760 0.036 Uiso 1 1 calc R U
C3 C 0.9169(3) 1.0145(6) 0.9606(3) 0.0309(11) Uani 1 1 d . .
C4 C 0.8365(3) 0.6571(6) 1.1419(3) 0.0316(11) Uani 1 1 d . .
C5 C 0.7581(3) 0.6096(6) 1.0487(3) 0.0246(10) Uani 1 1 d . .
H5 H 0.7870 0.5310 1.0167 0.030 Uiso 1 1 calc R U
C6 C 0.6875(3) 0.4700(6) 1.0572(3) 0.0303(11) Uani 1 1 d . .
H6A H 0.7168 0.3390 1.0787 0.036 Uiso 1 1 calc R U
H6B H 0.6707 0.5234 1.1039 0.036 Uiso 1 1 calc R U
C7 C 0.6001(3) 0.4427(6) 0.9688(3) 0.0259(10) Uani 1 1 d . .
H7 H 0.5563 0.3474 0.9676 0.031 Uiso 1 1 calc R U
C8 C 0.5804(3) 0.5428(5) 0.8927(3) 0.0196(9) Uani 1 1 d . .
C9 C 0.6498(3) 0.6935(5) 0.8888(3) 0.0225(10) Uani 1 1 d . .
H9 H 0.6940 0.6161 0.8741 0.027 Uiso 1 1 calc R U
C10 C 0.7079(3) 0.7862(5) 0.9838(3) 0.0219(9) Uani 1 1 d . .
C11 C 0.6032(3) 0.8446(5) 0.8109(3) 0.0256(10) Uani 1 1 d . .
H11A H 0.6523 0.9205 0.8046 0.031 Uiso 1 1 calc R U
H11B H 0.5675 0.9393 0.8287 0.031 Uiso 1 1 calc R U
C12 C 0.5373(3) 0.7563(5) 0.7165(3) 0.0246(10) Uani 1 1 d . .
H12A H 0.4837 0.8462 0.6858 0.029 Uiso 1 1 calc R U
H12B H 0.5705 0.7508 0.6786 0.029 Uiso 1 1 calc R U
C13 C 0.5012(3) 0.5471(5) 0.7209(3) 0.0216(10) Uani 1 1 d . .
C14 C 0.4883(3) 0.5262(5) 0.8086(3) 0.0205(9) Uani 1 1 d . .
C15 C 0.4363(3) 0.3283(5) 0.7918(3) 0.0252(10) Uani 1 1 d . .
H15A H 0.4004 0.3212 0.8270 0.030 Uiso 1 1 calc R U
H15B H 0.4801 0.2153 0.8094 0.030 Uiso 1 1 calc R U
C16 C 0.3712(3) 0.3264(6) 0.6879(3) 0.0295(10) Uani 1 1 d . .
H16A H 0.3061 0.3475 0.6761 0.035 Uiso 1 1 calc R U
H16B H 0.3753 0.1977 0.6611 0.035 Uiso 1 1 calc R U
C17 C 0.4035(3) 0.4976(6) 0.6456(3) 0.0241(10) Uani 1 1 d . .
H17 H 0.3630 0.6147 0.6387 0.029 Uiso 1 1 calc R U
C18 C 0.5700(3) 0.3887(6) 0.7203(3) 0.0244(10) Uani 1 1 d . .
H18A H 0.5422 0.2569 0.7135 0.037 Uiso 1 1 calc R U
H18B H 0.6273 0.3949 0.7779 0.037 Uiso 1 1 calc R U
H18C H 0.5842 0.4140 0.6692 0.037 Uiso 1 1 calc R U
C19 C 0.4218(3) 0.6875(6) 0.8150(3) 0.0272(10) Uani 1 1 d . .
H19A H 0.4207 0.6764 0.8740 0.041 Uiso 1 1 calc R U
H19B H 0.3591 0.6673 0.7656 0.041 Uiso 1 1 calc R U
H19C H 0.4439 0.8195 0.8093 0.041 Uiso 1 1 calc R U
C20 C 0.3922(3) 0.4445(6) 0.5500(3) 0.0255(10) Uani 1 1 d . .
H20 H 0.4254 0.3167 0.5548 0.031 Uiso 1 1 calc R U
C21 C 0.4357(3) 0.6007(6) 0.5162(3) 0.0255(10) Uani 1 1 d . .
C22 C 0.2894(3) 0.4152(7) 0.4813(3) 0.0337(11) Uani 1 1 d . .
H22A H 0.2627 0.3115 0.5049 0.040 Uiso 1 1 calc R U
H22B H 0.2555 0.5401 0.4770 0.040 Uiso 1 1 calc R U
C23 C 0.2740(3) 0.3557(8) 0.3850(3) 0.0454(13) Uani 1 1 d . .
H23A H 0.2941 0.4655 0.3582 0.054 Uiso 1 1 calc R U
H23B H 0.3125 0.2383 0.3894 0.054 Uiso 1 1 calc R U
C24 C 0.1747(3) 0.3088(8) 0.3238(4) 0.0523(14) Uani 1 1 d . .
H24 H 0.1339 0.4192 0.3057 0.063 Uiso 1 1 calc R U
C25 C 0.1360(4) 0.1372(8) 0.2915(4) 0.0502(14) Uani 1 1 d . .
C26 C 0.0330(4) 0.1149(9) 0.2348(4) 0.078(2) Uani 1 1 d . .
H26A H 0.0083 0.0293 0.2669 0.116 Uiso 1 1 calc R U
H26B H 0.0201 0.0554 0.1759 0.116 Uiso 1 1 calc R U
H26C H 0.0035 0.2454 0.2249 0.116 Uiso 1 1 calc R U
C27 C 0.1885(5) -0.0535(9) 0.3098(6) 0.107(3) Uani 1 1 d . .
H27A H 0.1859 -0.1041 0.2527 0.160 Uiso 1 1 calc R U
H27B H 0.1607 -0.1507 0.3344 0.160 Uiso 1 1 calc R U
H27C H 0.2532 -0.0308 0.3541 0.160 Uiso 1 1 calc R U
C28 C 0.9230(3) 0.6031(7) 1.1608(4) 0.0486(13) Uani 1 1 d . .
H28A H 0.9729 0.6318 1.2189 0.058 Uiso 1 1 calc R U
H28B H 0.9345 0.5360 1.1160 0.058 Uiso 1 1 calc R U
C29 C 0.8189(4) 0.7620(8) 1.2121(3) 0.0539(15) Uani 1 1 d . .
H29A H 0.8729 0.7473 1.2719 0.081 Uiso 1 1 calc R U
H29B H 0.7642 0.7050 1.2142 0.081 Uiso 1 1 calc R U
H29C H 0.8081 0.9030 1.1965 0.081 Uiso 1 1 calc R U
C30 C 0.6451(3) 0.9012(6) 1.0147(3) 0.0276(10) Uani 1 1 d . .
H30A H 0.6133 1.0075 0.9709 0.041 Uiso 1 1 calc R U
H30B H 0.6828 0.9586 1.0752 0.041 Uiso 1 1 calc R U
H30C H 0.5991 0.8109 1.0176 0.041 Uiso 1 1 calc R U
H1 H 0.928(4) 1.265(8) 0.944(4) 0.07(2) Uiso 1 1 d . .
H3 H 0.416(4) 0.844(10) 0.488(5) 0.09(3) Uiso 1 1 d . .

loop_
_atom_site_aniso_label
_atom_site_aniso_U_11
_atom_site_aniso_U_22
_atom_site_aniso_U_33
_atom_site_aniso_U_23
_atom_site_aniso_U_13
_atom_site_aniso_U_12
O1 0.034(2) 0.037(2) 0.071(3) 0.0221(19) 0.012(2) -0.0044(17)
O2 0.0259(19) 0.0323(18) 0.067(3) -0.0013(16) 0.0175(18) -0.0005(15)
O3 0.0330(19) 0.0290(18) 0.032(2) 0.0063(15) 0.0160(16) 0.0053(15)
O4 0.0380(18) 0.0255(16) 0.0373(19) -0.0015(14) 0.0243(16) -0.0024(14)
C1 0.030(3) 0.020(2) 0.027(3) 0.0001(18) 0.014(2) 0.0006(17)
C2 0.028(2) 0.027(2) 0.035(3) 0.002(2) 0.015(2) -0.0027(19)
C3 0.032(3) 0.030(3) 0.035(3) 0.001(2) 0.019(3) -0.001(2)
C4 0.033(3) 0.030(2) 0.032(3) 0.002(2) 0.014(2) 0.000(2)
C5 0.025(2) 0.026(2) 0.027(3) -0.0012(18) 0.016(2) 0.0001(19)
C6 0.035(3) 0.027(2) 0.028(3) 0.0057(19) 0.014(2) -0.0009(19)
C7 0.028(3) 0.021(2) 0.031(3) 0.0003(19) 0.016(2) -0.0036(17)
C8 0.023(2) 0.013(2) 0.026(3) 0.0017(17) 0.014(2) 0.0060(16)
C9 0.025(2) 0.019(2) 0.028(3) -0.0005(18) 0.016(2) 0.0009(17)
C10 0.021(2) 0.022(2) 0.024(3) -0.0017(17) 0.012(2) -0.0013(17)
C11 0.026(2) 0.019(2) 0.034(3) 0.0010(19) 0.015(2) -0.0033(17)
C12 0.030(3) 0.021(2) 0.027(3) 0.0023(18) 0.017(2) -0.0004(17)
C13 0.022(2) 0.019(2) 0.026(3) -0.0002(17) 0.014(2) -0.0011(16)
C14 0.023(2) 0.021(2) 0.024(3) 0.0019(17) 0.016(2) 0.0003(17)
C15 0.026(2) 0.024(2) 0.030(3) -0.0023(19) 0.016(2) -0.0065(18)
C16 0.029(2) 0.029(2) 0.036(3) -0.003(2) 0.019(2) -0.0059(19)
C17 0.024(2) 0.024(2) 0.027(3) -0.0006(18) 0.014(2) 0.0019(18)
C18 0.025(2) 0.026(2) 0.024(3) -0.0030(18) 0.013(2) -0.0003(18)
C19 0.028(3) 0.028(2) 0.028(3) -0.0019(19) 0.015(2) -0.0010(19)
C20 0.029(3) 0.023(2) 0.027(3) -0.0024(19) 0.015(2) -0.0039(18)
C21 0.025(2) 0.032(2) 0.014(2) -0.0027(18) 0.004(2) -0.002(2)
C22 0.034(3) 0.037(3) 0.030(3) -0.004(2) 0.014(2) -0.004(2)
C23 0.040(3) 0.057(3) 0.034(3) 0.000(3) 0.012(3) -0.006(2)
C24 0.042(3) 0.050(3) 0.043(3) -0.008(3) 0.000(3) -0.007(3)
C25 0.043(3) 0.053(3) 0.039(3) -0.008(3) 0.005(3) -0.003(3)
C26 0.062(4) 0.063(4) 0.074(5) -0.013(3) 0.000(4) -0.011(3)
C27 0.070(5) 0.061(4) 0.143(8) -0.037(4) 0.007(5) 0.006(3)
C28 0.036(3) 0.056(3) 0.041(3) 0.002(3) 0.006(3) 0.008(3)
C29 0.045(3) 0.076(4) 0.033(3) -0.013(3) 0.011(3) 0.000(3)
C30 0.030(3) 0.026(2) 0.031(3) 0.0000(19) 0.017(2) 0.0040(19)

loop_
_atom_type_symbol
_atom_type_description
_atom_type_scat_dispersion_real
_atom_type_scat_dispersion_imag
_atom_type_scat_source
C C 0.0033 0.0016 'International Tables Vol C Tables 4.2.6.8 and 6.1.1.4'
H H 0.0000 0.0000 'International Tables Vol C Tables 4.2.6.8 and 6.1.1.4'
O O 0.0106 0.0060 'International Tables Vol C Tables 4.2.6.8 and 6.1.1.4'

loop_
_geom_angle_atom_site_label_1
_geom_angle_atom_site_label_2
_geom_angle_atom_site_label_3
_geom_angle
C3 O1 H1 108(4)
C21 O3 H3 111(6)
C2 C1 C10 116.6(3)
C2 C1 H1A 108.1
C10 C1 H1A 108.1
C2 C1 H1B 108.1
C10 C1 H1B 108.1
H1A C1 H1B 107.3
C3 C2 C1 109.1(3)
C3 C2 H2A 109.9
C1 C2 H2A 109.9
C3 C2 H2B 109.9
C1 C2 H2B 109.9
H2A C2 H2B 108.3
O2 C3 O1 121.3(4)
O2 C3 C2 124.5(4)
O1 C3 C2 114.2(4)
C28 C4 C29 119.8(5)
C28 C4 C5 119.0(4)
C29 C4 C5 121.2(4)
C4 C5 C6 110.9(3)
C4 C5 C10 117.9(3)
C6 C5 C10 110.6(3)
C4 C5 H5 105.5
C6 C5 H5 105.5
C10 C5 H5 105.5
C7 C6 C5 113.5(3)
C7 C6 H6A 108.9
C5 C6 H6A 108.9
C7 C6 H6B 108.9
C5 C6 H6B 108.9
H6A C6 H6B 107.7
C8 C7 C6 124.4(4)
C8 C7 H7 117.8
C6 C7 H7 117.8
C7 C8 C14 122.8(3)
C7 C8 C9 120.5(4)
C14 C8 C9 116.6(3)
C8 C9 C11 112.4(3)
C8 C9 C10 110.4(3)
C11 C9 C10 114.6(3)
C8 C9 H9 106.3
C11 C9 H9 106.3
C10 C9 H9 106.3
C30 C10 C9 110.3(3)
C30 C10 C1 106.5(3)
C9 C10 C1 111.7(3)
C30 C10 C5 112.2(3)
C9 C10 C5 105.8(3)
C1 C10 C5 110.4(3)
C9 C11 C12 115.7(3)
C9 C11 H11A 108.4
C12 C11 H11A 108.4
C9 C11 H11B 108.4
C12 C11 H11B 108.4
H11A C11 H11B 107.4
C13 C12 C11 114.1(3)
C13 C12 H12A 108.7
C11 C12 H12A 108.7
C13 C12 H12B 108.7
C11 C12 H12B 108.7
H12A C12 H12B 107.6
C17 C13 C12 115.7(3)
C17 C13 C18 108.9(3)
C12 C13 C18 110.0(3)
C17 C13 C14 101.9(3)
C12 C13 C14 109.9(3)
C18 C13 C14 110.0(3)
C8 C14 C15 117.6(3)
C8 C14 C13 110.6(3)
C15 C14 C13 101.8(3)
C8 C14 C19 108.1(3)
C15 C14 C19 106.2(3)
C13 C14 C19 112.5(3)
C14 C15 C16 104.5(3)
C14 C15 H15A 110.9
C16 C15 H15A 110.9
C14 C15 H15B 110.9
C16 C15 H15B 110.9
H15A C15 H15B 108.9
C15 C16 C17 106.7(3)
C15 C16 H16A 110.4
C17 C16 H16A 110.4
C15 C16 H16B 110.4
C17 C16 H16B 110.4
H16A C16 H16B 108.6
C20 C17 C13 118.4(3)
C20 C17 C16 112.0(3)
C13 C17 C16 103.4(3)
C20 C17 H17 107.5
C13 C17 H17 107.5
C16 C17 H17 107.5
C13 C18 H18A 109.5
C13 C18 H18B 109.5
H18A C18 H18B 109.5
C13 C18 H18C 109.5
H18A C18 H18C 109.5
H18B C18 H18C 109.5
C14 C19 H19A 109.5
C14 C19 H19B 109.5
H19A C19 H19B 109.5
C14 C19 H19C 109.5
H19A C19 H19C 109.5
H19B C19 H19C 109.5
C21 C20 C17 110.7(3)
C21 C20 C22 110.4(3)
C17 C20 C22 111.5(3)
C21 C20 H20 108.0
C17 C20 H20 108.0
C22 C20 H20 108.0
O4 C21 O3 121.8(4)
O4 C21 C20 124.6(4)
O3 C21 C20 113.6(4)
C23 C22 C20 113.9(3)
C23 C22 H22A 108.8
C20 C22 H22A 108.8
C23 C22 H22B 108.8
C20 C22 H22B 108.8
H22A C22 H22B 107.7
C24 C23 C22 111.9(4)
C24 C23 H23A 109.2
C22 C23 H23A 109.2
C24 C23 H23B 109.2
C22 C23 H23B 109.2
H23A C23 H23B 107.9
C25 C24 C23 129.2(5)
C25 C24 H24 115.4
C23 C24 H24 115.4
C24 C25 C27 123.8(5)
C24 C25 C26 122.2(5)
C27 C25 C26 114.0(5)
C25 C26 H26A 109.5
C25 C26 H26B 109.5
H26A C26 H26B 109.5
C25 C26 H26C 109.5
H26A C26 H26C 109.5
H26B C26 H26C 109.5
C25 C27 H27A 109.5
C25 C27 H27B 109.5
H27A C27 H27B 109.5
C25 C27 H27C 109.5
H27A C27 H27C 109.5
H27B C27 H27C 109.5
C4 C28 H28A 120.0
C4 C28 H28B 120.0
H28A C28 H28B 120.0
C4 C29 H29A 109.5
C4 C29 H29B 109.5
H29A C29 H29B 109.5
C4 C29 H29C 109.5
H29A C29 H29C 109.5
H29B C29 H29C 109.5
C10 C30 H30A 109.5
C10 C30 H30B 109.5
H30A C30 H30B 109.5
C10 C30 H30C 109.5
H30A C30 H30C 109.5
H30B C30 H30C 109.5

loop_
_geom_bond_atom_site_label_1
_geom_bond_atom_site_label_2
_geom_bond_distance
O1 C3 1.300(5)
O1 H1 0.82(6)
O2 C3 1.220(5)
O3 C21 1.317(5)
O3 H3 0.70(6)
O4 C21 1.220(5)
C1 C2 1.531(5)
C1 C10 1.554(5)
C1 H1A 0.9900
C1 H1B 0.9900
C2 C3 1.486(6)
C2 H2A 0.9900
C2 H2B 0.9900
C4 C28 1.341(6)
C4 C29 1.487(6)
C4 C5 1.514(6)
C5 C6 1.535(5)
C5 C10 1.560(5)
C5 H5 1.0000
C6 C7 1.511(6)
C6 H6A 0.9900
C6 H6B 0.9900
C7 C8 1.326(5)
C7 H7 0.9500
C8 C14 1.509(6)
C8 C9 1.538(5)
C9 C11 1.539(6)
C9 C10 1.543(6)
C9 H9 1.0000
C10 C30 1.537(5)
C11 C12 1.549(6)
C11 H11A 0.9900
C11 H11B 0.9900
C12 C13 1.542(5)
C12 H12A 0.9900
C12 H12B 0.9900
C13 C17 1.540(6)
C13 C18 1.547(5)
C13 C14 1.551(5)
C14 C15 1.535(5)
C14 C19 1.568(5)
C15 C16 1.547(6)
C15 H15A 0.9900
C15 H15B 0.9900
C16 C17 1.556(5)
C16 H16A 0.9900
C16 H16B 0.9900
C17 C20 1.538(6)
C17 H17 1.0000
C18 H18A 0.9800
C18 H18B 0.9800
C18 H18C 0.9800
C19 H19A 0.9800
C19 H19B 0.9800
C19 H19C 0.9800
C20 C21 1.506(6)
C20 C22 1.543(6)
C20 H20 1.0000
C22 C23 1.538(6)
C22 H22A 0.9900
C22 H22B 0.9900
C23 C24 1.492(6)
C23 H23A 0.9900
C23 H23B 0.9900
C24 C25 1.310(7)
C24 H24 0.9500
C25 C27 1.496(8)
C25 C26 1.504(7)
C26 H26A 0.9800
C26 H26B 0.9800
C26 H26C 0.9800
C27 H27A 0.9800
C27 H27B 0.9800
C27 H27C 0.9800
C28 H28A 0.9500
C28 H28B 0.9500
C29 H29A 0.9800
C29 H29B 0.9800
C29 H29C 0.9800
C30 H30A 0.9800
C30 H30B 0.9800
C30 H30C 0.9800

loop_
_geom_hbond_atom_site_label_D
_geom_hbond_atom_site_label_H
_geom_hbond_atom_site_label_A
_geom_hbond_distance_DH
_geom_hbond_distance_HA
_geom_hbond_distance_DA
_geom_hbond_angle_DHA
_geom_hbond_site_symmetry_A
O1 H1 O2 0.82(6) 1.84(6) 2.633(5) 165(6) 2_757
O3 H3 O4 0.70(6) 1.99(6) 2.639(4) 157(8) 2_656

loop_
_platon_squeeze_void_nr
_platon_squeeze_void_average_x
_platon_squeeze_void_average_y
_platon_squeeze_void_average_z
_platon_squeeze_void_volume
_platon_squeeze_void_count_electrons
1 0.000 -0.042 0.500 307.3 4.4
